data_7240819
loop_
_publ_author_name
'Odendal, James A.'
'Bruce, Jocelyn C.'
'Koch, Klaus R.'
'Haynes, Delia A.'

_publ_section_title
;
 Ring stacking and laddering in ammonium carboxylate salts: extension to
 secondary ammonium salts
;
_journal_name_full CrystEngComm
_journal_paper_doi 10.1039/D0CE00616E
_journal_year 2020
_chemical_formula_moiety 'C12 H24 N +, C8 H7 O2 -'
_chemical_formula_sum 'C20 H31 N O2'
_chemical_formula_weight 317.46
_chemical_name_common 'dicyclohexylammonium phenylacetate'
_space_group_crystal_system triclinic
_space_group_IT_number 2
_space_group_name_Hall '-P 1'
_space_group_name_H-M_alt 'P -1'
_atom_sites_solution_hydrogens mixed
_atom_sites_solution_primary direct
_atom_sites_solution_secondary difmap
_audit_creation_method SHELXL-2018/3
_audit_update_record
;
2020-04-22 deposited with the CCDC.	2020-06-26 downloaded from the CCDC.
;
_cell_angle_alpha 93.444(3)
_cell_angle_beta 93.522(3)
_cell_angle_gamma 94.507(3)
_cell_formula_units_Z 2
_cell_length_a 5.5919(10)
_cell_length_b 10.782(2)
_cell_length_c 15.271(3)
_cell_measurement_reflns_used 3102
_cell_measurement_temperature 100(2)
_cell_measurement_theta_max 25.01
_cell_measurement_theta_min 2.25
_cell_volume 914.2(3)
_computing_cell_refinement 'APEX II, Bruker 2007'
_computing_data_collection 'APEX II, Bruker 2007'
_computing_data_reduction 'APEX II, Bruker 2007'
_computing_structure_refinement 'SHELXL-2018/3 (Sheldrick, 2018)'
_computing_structure_solution 'SHELXS-97 (Sheldrick, 1990)'
_diffrn_ambient_temperature 100(2)
_diffrn_measured_fraction_theta_full 0.994
_diffrn_measured_fraction_theta_max 0.994
_diffrn_measurement_device_type 'Bruker APEX CCD area-detector'
_diffrn_measurement_method \w
_diffrn_radiation_type MoK\a
_diffrn_radiation_wavelength 0.71073
_diffrn_reflns_av_R_equivalents 0.0281
_diffrn_reflns_av_unetI/netI 0.0327
_diffrn_reflns_Laue_measured_fraction_full 0.994
_diffrn_reflns_Laue_measured_fraction_max 0.994
_diffrn_reflns_limit_h_max 6
_diffrn_reflns_limit_h_min -6
_diffrn_reflns_limit_k_max 12
_diffrn_reflns_limit_k_min -12
_diffrn_reflns_limit_l_max 18
_diffrn_reflns_limit_l_min -18
_diffrn_reflns_number 8842
_diffrn_reflns_point_group_measured_fraction_full 0.994
_diffrn_reflns_point_group_measured_fraction_max 0.994
_diffrn_reflns_theta_full 25.085
_diffrn_reflns_theta_max 25.085
_diffrn_reflns_theta_min 1.339
_diffrn_source 'fine-focus sealed tube'
_exptl_absorpt_coefficient_mu 0.073
_exptl_absorpt_correction_T_max 0.981
_exptl_absorpt_correction_T_min 0.738
_exptl_absorpt_correction_type multi-scan
_exptl_absorpt_process_details '(SADABS, 2002)'
_exptl_crystal_colour colourless
_exptl_crystal_density_diffrn 1.153
_exptl_crystal_description block
_exptl_crystal_F_000 348
_exptl_crystal_size_max 1.05
_exptl_crystal_size_mid 0.52
_exptl_crystal_size_min 0.26
_refine_diff_density_max 0.263
_refine_diff_density_min -0.194
_refine_diff_density_rms 0.042
_refine_ls_extinction_method none
_refine_ls_goodness_of_fit_ref 1.058
_refine_ls_hydrogen_treatment mixed
_refine_ls_matrix_type full
_refine_ls_number_parameters 216
_refine_ls_number_reflns 3227
_refine_ls_number_restraints 0
_refine_ls_restrained_S_all 1.058
_refine_ls_R_factor_all 0.0534
_refine_ls_R_factor_gt 0.0432
_refine_ls_shift/su_max 0.001
_refine_ls_shift/su_mean 0.000
_refine_ls_structure_factor_coef Fsqd
_refine_ls_weighting_details 'w=1/[\s^2^(Fo^2^)+(0.0593P)^2^+0.1920P] where P=(Fo^2^+2Fc^2^)/3'
_refine_ls_weighting_scheme calc
_refine_ls_wR_factor_gt 0.1076
_refine_ls_wR_factor_ref 0.1166
_reflns_Friedel_coverage 0.000
_reflns_number_gt 2684
_reflns_number_total 3227
_reflns_threshold_expression 'I > 2\s(I)'
_cod_data_source_file d0ce00616e2.cif
_cod_data_source_block 6
_cod_database_code 7240819
_shelx_shelxl_version_number 2018/3
_shelx_space_group_comment
;
The symmetry employed for this shelxl refinement is uniquely defined
by the following loop, which should always be used as a source of
symmetry information in preference to the above space-group names.
They are only intended as comments.
;
_shelx_estimated_absorpt_t_min 0.927
_shelx_estimated_absorpt_t_max 0.981

loop_
_space_group_symop_operation_xyz
'x, y, z'
'-x, -y, -z'

loop_
_atom_site_label
_atom_site_type_symbol
_atom_site_fract_x
_atom_site_fract_y
_atom_site_fract_z
_atom_site_U_iso_or_equiv
_atom_site_adp_type
_atom_site_occupancy
_atom_site_site_symmetry_order
_atom_site_calc_flag
_atom_site_refinement_flags_posn
_atom_site_refinement_flags_adp
_atom_site_refinement_flags_occupancy
_atom_site_disorder_assembly
_atom_site_disorder_group
O1 O 0.59834(17) 1.07517(9) 0.27879(7) 0.0312(3) Uani 1 1 d . . . . .
O2 O 0.87133(17) 0.94102(9) 0.30171(7) 0.0276(3) Uani 1 1 d . . . . .
C1 C 0.8101(2) 1.04944(13) 0.29508(9) 0.0213(3) Uani 1 1 d . . . . .
C2 C 1.0042(3) 1.15806(14) 0.31117(10) 0.0263(4) Uani 1 1 d . . . . .
H2A H 1.005913 1.189965 0.373378 0.032 Uiso 1 1 calc R U . . .
H2B H 1.162540 1.126041 0.302060 0.032 Uiso 1 1 calc R U . . .
C3 C 0.9739(2) 1.26477(13) 0.25376(10) 0.0230(3) Uani 1 1 d . . . . .
C4 C 0.7807(3) 1.33797(13) 0.25999(10) 0.0260(4) Uani 1 1 d . . . . .
H4 H 0.666432 1.321136 0.302152 0.031 Uiso 1 1 calc R U . . .
C5 C 0.7525(3) 1.43414(15) 0.20621(11) 0.0323(4) Uani 1 1 d . . . . .
H5 H 0.619165 1.482884 0.211428 0.039 Uiso 1 1 calc R U . . .
C6 C 0.9174(3) 1.46048(15) 0.14441(11) 0.0346(4) Uani 1 1 d . . . . .
H6 H 0.897237 1.526499 0.106837 0.042 Uiso 1 1 calc R U . . .
C7 C 1.1108(3) 1.38980(15) 0.13818(10) 0.0351(4) Uani 1 1 d . . . . .
H7 H 1.225897 1.407821 0.096521 0.042 Uiso 1 1 calc R U . . .
C8 C 1.1388(3) 1.29259(14) 0.19216(10) 0.0295(4) Uani 1 1 d . . . . .
H8 H 1.272762 1.244297 0.186915 0.035 Uiso 1 1 calc R U . . .
N1 N 0.3028(2) 0.86265(11) 0.26765(7) 0.0193(3) Uani 1 1 d . . . . .
H1N H 0.156(3) 0.8976(15) 0.2824(11) 0.034(4) Uiso 1 1 d . . . . .
H2N H 0.419(3) 0.9351(16) 0.2727(10) 0.033(4) Uiso 1 1 d . . . . .
C9 C 0.3676(2) 0.77493(13) 0.33572(9) 0.0215(3) Uani 1 1 d . . . . .
H9 H 0.529591 0.746592 0.324504 0.026 Uiso 1 1 calc R U . . .
C10 C 0.3833(3) 0.84444(14) 0.42560(9) 0.0266(4) Uani 1 1 d . . . . .
H10A H 0.226987 0.877646 0.436459 0.032 Uiso 1 1 calc R U . . .
H10B H 0.506833 0.915715 0.427296 0.032 Uiso 1 1 calc R U . . .
C11 C 0.4485(3) 0.75770(16) 0.49709(10) 0.0338(4) Uani 1 1 d . . . . .
H11A H 0.612098 0.731426 0.489579 0.041 Uiso 1 1 calc R U . . .
H11B H 0.449305 0.803031 0.555451 0.041 Uiso 1 1 calc R U . . .
C12 C 0.2705(3) 0.64306(16) 0.49323(10) 0.0366(4) Uani 1 1 d . . . . .
H12A H 0.322120 0.586289 0.538044 0.044 Uiso 1 1 calc R U . . .
H12B H 0.110025 0.668608 0.506947 0.044 Uiso 1 1 calc R U . . .
C13 C 0.2536(3) 0.57465(15) 0.40282(11) 0.0376(4) Uani 1 1 d . . . . .
H13A H 0.129887 0.503472 0.400971 0.045 Uiso 1 1 calc R U . . .
H13B H 0.409663 0.541226 0.391731 0.045 Uiso 1 1 calc R U . . .
C14 C 0.1888(3) 0.66122(14) 0.33145(10) 0.0280(4) Uani 1 1 d . . . . .
H14A H 0.187881 0.615968 0.273058 0.034 Uiso 1 1 calc R U . . .
H14B H 0.025511 0.687868 0.338980 0.034 Uiso 1 1 calc R U . . .
C15 C 0.2763(3) 0.81194(13) 0.17397(9) 0.0210(3) Uani 1 1 d . . . . .
H15 H 0.137346 0.747075 0.167222 0.025 Uiso 1 1 calc R U . . .
C16 C 0.4990(3) 0.75198(15) 0.14664(10) 0.0283(4) Uani 1 1 d . . . . .
H16A H 0.528608 0.681983 0.183885 0.034 Uiso 1 1 calc R U . . .
H16B H 0.640227 0.813870 0.155396 0.034 Uiso 1 1 calc R U . . .
C17 C 0.4675(3) 0.70381(15) 0.05033(10) 0.0322(4) Uani 1 1 d . . . . .
H17A H 0.617112 0.668570 0.032967 0.039 Uiso 1 1 calc R U . . .
H17B H 0.336042 0.636187 0.042914 0.039 Uiso 1 1 calc R U . . .
C18 C 0.4093(3) 0.80665(14) -0.00916(10) 0.0289(4) Uani 1 1 d . . . . .
H18A H 0.548672 0.869570 -0.007256 0.035 Uiso 1 1 calc R U . . .
H18B H 0.378609 0.771181 -0.070497 0.035 Uiso 1 1 calc R U . . .
C19 C 0.1906(3) 0.86867(15) 0.01939(10) 0.0298(4) Uani 1 1 d . . . . .
H19A H 0.047536 0.808034 0.010349 0.036 Uiso 1 1 calc R U . . .
H19B H 0.163290 0.939154 -0.017651 0.036 Uiso 1 1 calc R U . . .
C20 C 0.2203(3) 0.91675(14) 0.11578(9) 0.0256(3) Uani 1 1 d . . . . .
H20A H 0.352257 0.984020 0.123910 0.031 Uiso 1 1 calc R U . . .
H20B H 0.070448 0.951938 0.133008 0.031 Uiso 1 1 calc R U . . .

loop_
_atom_site_aniso_label
_atom_site_aniso_U_11
_atom_site_aniso_U_22
_atom_site_aniso_U_33
_atom_site_aniso_U_23
_atom_site_aniso_U_13
_atom_site_aniso_U_12
O1 0.0132(5) 0.0275(6) 0.0522(7) 0.0025(5) -0.0018(5) 0.0000(4)
O2 0.0172(5) 0.0252(6) 0.0412(7) 0.0030(5) 0.0070(5) 0.0016(4)
C1 0.0162(8) 0.0267(8) 0.0209(7) -0.0008(6) 0.0034(6) 0.0011(6)
C2 0.0152(7) 0.0288(8) 0.0339(9) -0.0023(6) -0.0009(6) 0.0006(6)
C3 0.0159(7) 0.0236(8) 0.0276(8) -0.0063(6) 0.0008(6) -0.0041(6)
C4 0.0192(8) 0.0264(8) 0.0315(8) -0.0027(6) 0.0049(6) -0.0028(6)
C5 0.0231(8) 0.0272(8) 0.0451(10) -0.0007(7) -0.0038(7) -0.0009(7)
C6 0.0389(10) 0.0299(9) 0.0318(9) 0.0033(7) -0.0065(7) -0.0118(7)
C7 0.0375(10) 0.0369(9) 0.0278(9) -0.0061(7) 0.0089(7) -0.0149(8)
C8 0.0206(8) 0.0301(8) 0.0361(9) -0.0097(7) 0.0077(7) -0.0046(6)
N1 0.0143(6) 0.0219(6) 0.0215(7) 0.0001(5) 0.0023(5) 0.0004(5)
C9 0.0178(7) 0.0263(8) 0.0209(8) 0.0017(6) 0.0024(6) 0.0043(6)
C10 0.0235(8) 0.0324(9) 0.0230(8) -0.0008(6) 0.0018(6) -0.0015(6)
C11 0.0309(9) 0.0481(10) 0.0223(8) 0.0017(7) -0.0006(7) 0.0045(8)
C12 0.0431(10) 0.0425(10) 0.0255(9) 0.0102(7) 0.0041(7) 0.0045(8)
C13 0.0492(11) 0.0317(9) 0.0324(9) 0.0081(7) 0.0041(8) 0.0012(8)
C14 0.0325(9) 0.0269(8) 0.0239(8) 0.0020(6) 0.0020(7) -0.0019(7)
C15 0.0184(7) 0.0232(7) 0.0209(8) -0.0007(6) 0.0020(6) -0.0001(6)
C16 0.0296(9) 0.0318(9) 0.0251(8) 0.0017(6) 0.0040(7) 0.0111(7)
C17 0.0373(10) 0.0326(9) 0.0280(9) -0.0020(7) 0.0080(7) 0.0096(7)
C18 0.0315(9) 0.0327(9) 0.0221(8) -0.0007(6) 0.0069(7) -0.0022(7)
C19 0.0318(9) 0.0353(9) 0.0226(8) 0.0032(6) 0.0002(7) 0.0046(7)
C20 0.0245(8) 0.0291(8) 0.0240(8) 0.0023(6) 0.0032(6) 0.0064(6)

loop_
_atom_type_symbol
_atom_type_description
_atom_type_scat_dispersion_real
_atom_type_scat_dispersion_imag
_atom_type_scat_source
C C 0.0033 0.0016 'International Tables Vol C Tables 4.2.6.8 and 6.1.1.4'
H H 0.0000 0.0000 'International Tables Vol C Tables 4.2.6.8 and 6.1.1.4'
N N 0.0061 0.0033 'International Tables Vol C Tables 4.2.6.8 and 6.1.1.4'
O O 0.0106 0.0060 'International Tables Vol C Tables 4.2.6.8 and 6.1.1.4'

loop_
_geom_angle_atom_site_label_1
_geom_angle_atom_site_label_2
_geom_angle_atom_site_label_3
_geom_angle
_geom_angle_site_symmetry_1
_geom_angle_site_symmetry_3
_geom_angle_publ_flag
O1 C1 O2 124.09(13) . . ?
O1 C1 C2 117.63(13) . . ?
O2 C1 C2 118.24(12) . . ?
C3 C2 C1 115.02(12) . . ?
C8 C3 C4 117.99(14) . . ?
C8 C3 C2 120.46(14) . . ?
C4 C3 C2 121.56(13) . . ?
C5 C4 C3 121.13(15) . . ?
C4 C5 C6 120.38(15) . . ?
C7 C6 C5 119.14(15) . . ?
C6 C7 C8 120.48(15) . . ?
C7 C8 C3 120.88(15) . . ?
C15 N1 C9 117.32(11) . . ?
N1 C9 C14 111.48(11) . . ?
N1 C9 C10 108.79(11) . . ?
C14 C9 C10 111.43(12) . . ?
C9 C10 C11 110.37(12) . . ?
C12 C11 C10 111.16(13) . . ?
C13 C12 C11 111.05(14) . . ?
C12 C13 C14 110.98(13) . . ?
C9 C14 C13 110.77(13) . . ?
N1 C15 C16 111.98(11) . . ?
N1 C15 C20 108.80(11) . . ?
C16 C15 C20 110.93(12) . . ?
C15 C16 C17 110.48(12) . . ?
C18 C17 C16 111.55(12) . . ?
C19 C18 C17 110.77(13) . . ?
C18 C19 C20 111.86(13) . . ?
C15 C20 C19 110.49(12) . . ?

loop_
_geom_bond_atom_site_label_1
_geom_bond_atom_site_label_2
_geom_bond_distance
_geom_bond_site_symmetry_2
_geom_bond_publ_flag
O1 C1 1.2511(17) . ?
O2 C1 1.2518(17) . ?
C1 C2 1.531(2) . ?
C2 C3 1.502(2) . ?
C3 C8 1.386(2) . ?
C3 C4 1.392(2) . ?
C4 C5 1.374(2) . ?
C5 C6 1.386(2) . ?
C6 C7 1.376(2) . ?
C7 C8 1.384(2) . ?
N1 C15 1.4950(18) . ?
N1 C9 1.4939(17) . ?
C9 C14 1.515(2) . ?
C9 C10 1.5181(19) . ?
C10 C11 1.525(2) . ?
C11 C12 1.521(2) . ?
C12 C13 1.520(2) . ?
C13 C14 1.522(2) . ?
C15 C16 1.517(2) . ?
C15 C20 1.5189(19) . ?
C16 C17 1.525(2) . ?
C17 C18 1.517(2) . ?
C18 C19 1.514(2) . ?
C19 C20 1.526(2) . ?
